data_2234965
loop_
_publ_author_name
'Zhang, Zhi-Wen'
'Liu, Yan-Qiu'
'Zhu, Yu-Chao'
'Wu, Jie-Ying'

_publ_section_title
;
 4-(4-Nitrostyryl)-<i>N</i>,<i>N</i>-diphenylaniline
;
_journal_coeditor_code CV5302
_journal_issue 6
_journal_name_full 'Acta Crystallographica Section E'
_journal_page_first o1933
_journal_paper_doi 10.1107/S1600536812023719
_journal_volume 68
_journal_year 2012
_chemical_formula_iupac 'C26 H20 N2 O2'
_chemical_formula_moiety 'C26 H20 N2 O2'
_chemical_formula_sum 'C26 H20 N2 O2'
_chemical_formula_weight 392.44
_chemical_name_systematic
;
4-(4-Nitrostyryl)-<i>N</i>,<i>N</i>-diphenylaniline
;
_space_group_IT_number 14
_symmetry_cell_setting monoclinic
_symmetry_space_group_name_Hall '-P 2ybc'
_symmetry_space_group_name_H-M 'P 1 21/c 1'
_atom_sites_solution_hydrogens geom
_atom_sites_solution_primary direct
_atom_sites_solution_secondary difmap
_audit_creation_method SHELXL-97
_cell_angle_alpha 90.00
_cell_angle_beta 96.500(2)
_cell_angle_gamma 90.00
_cell_formula_units_Z 4
_cell_length_a 8.4884(3)
_cell_length_b 8.9834(3)
_cell_length_c 27.0880(8)
_cell_measurement_reflns_used 1419
_cell_measurement_temperature 298(2)
_cell_measurement_theta_max 21.07
_cell_measurement_theta_min 2.39
_cell_volume 2052.31(12)
_computing_cell_refinement 'SAINT (Bruker, 2007)'
_computing_data_collection 'SMART (Bruker, 2007)'
_computing_data_reduction 'SAINT (Bruker, 2007)'
_computing_molecular_graphics 'SHELXTL (Sheldrick, 2008)'
_computing_publication_material 'SHELXTL (Sheldrick, 2008)'
_computing_structure_refinement 'SHELXL97 (Sheldrick, 2008)'
_computing_structure_solution 'SHELXS97 (Sheldrick, 2008)'
_diffrn_ambient_temperature 298(2)
_diffrn_measured_fraction_theta_full 0.998
_diffrn_measured_fraction_theta_max 0.998
_diffrn_measurement_device_type 'Bruker SMART CCD area-detector'
_diffrn_measurement_method 'phi and omega scans'
_diffrn_radiation_monochromator graphite
_diffrn_radiation_source 'fine-focus sealed tube'
_diffrn_radiation_type MoK\a
_diffrn_radiation_wavelength 0.71073
_diffrn_reflns_av_R_equivalents 0.0257
_diffrn_reflns_av_sigmaI/netI 0.0342
_diffrn_reflns_limit_h_max 10
_diffrn_reflns_limit_h_min -8
_diffrn_reflns_limit_k_max 7
_diffrn_reflns_limit_k_min -10
_diffrn_reflns_limit_l_max 32
_diffrn_reflns_limit_l_min -32
_diffrn_reflns_number 7675
_diffrn_reflns_theta_full 25.00
_diffrn_reflns_theta_max 25.00
_diffrn_reflns_theta_min 2.39
_exptl_absorpt_coefficient_mu 0.081
_exptl_absorpt_correction_T_max 0.9840
_exptl_absorpt_correction_T_min 0.9761
_exptl_absorpt_correction_type multi-scan
_exptl_absorpt_process_details '(SADABS; Sheldrick, 1996)'
_exptl_crystal_colour block
_exptl_crystal_density_diffrn 1.270
_exptl_crystal_density_method 'not measured'
_exptl_crystal_description red
_exptl_crystal_F_000 824
_exptl_crystal_size_max 0.30
_exptl_crystal_size_mid 0.20
_exptl_crystal_size_min 0.20
_refine_diff_density_max 0.440
_refine_diff_density_min -0.199
_refine_ls_extinction_coef 0.0070(17)
_refine_ls_extinction_expression Fc^*^=kFc[1+0.001xFc^2^\l^3^/sin(2\q)]^-1/4^
_refine_ls_extinction_method 'SHELXL97 (Sheldrick, 2008)'
_refine_ls_goodness_of_fit_ref 1.044
_refine_ls_hydrogen_treatment constr
_refine_ls_matrix_type full
_refine_ls_number_parameters 272
_refine_ls_number_reflns 3606
_refine_ls_number_restraints 7
_refine_ls_restrained_S_all 1.048
_refine_ls_R_factor_all 0.0954
_refine_ls_R_factor_gt 0.0565
_refine_ls_shift/su_max 0.000
_refine_ls_shift/su_mean 0.000
_refine_ls_structure_factor_coef Fsqd
_refine_ls_weighting_details 'calc w=1/[\s^2^(Fo^2^)+(0.0857P)^2^+0.4264P] where P=(Fo^2^+2Fc^2^)/3'
_refine_ls_weighting_scheme calc
_refine_ls_wR_factor_gt 0.1538
_refine_ls_wR_factor_ref 0.1850
_reflns_number_gt 2213
_reflns_number_total 3606
_reflns_threshold_expression I>2sigma(I)
_cod_data_source_file cv5302.cif
_cod_data_source_block I
_cod_original_sg_symbol_H-M 'P 21/c '
_cod_database_code 2234965
_cod_database_fobs_code 2234965

loop_
_symmetry_equiv_pos_as_xyz
'x, y, z'
'-x, y+1/2, -z+1/2'
'-x, -y, -z'
'x, -y-1/2, z-1/2'

loop_
_atom_site_type_symbol
_atom_site_label
_atom_site_fract_x
_atom_site_fract_y
_atom_site_fract_z
_atom_site_U_iso_or_equiv
_atom_site_adp_type
_atom_site_calc_flag
_atom_site_refinement_flags
_atom_site_occupancy
_atom_site_symmetry_multiplicity
O O1 0.1022(4) 0.1217(4) 1.06736(14) 0.1466(14) Uani d . 1 1
O O2 0.2236(5) -0.0213(4) 1.02338(11) 0.1424(13) Uani d . 1 1
N N1 0.4781(2) 1.2271(2) 0.81947(8) 0.0608(6) Uani d . 1 1
N N2 0.1826(4) 0.1004(4) 1.03580(13) 0.0983(10) Uani d . 1 1
C C1 0.3616(3) 1.3187(3) 0.78910(9) 0.0553(7) Uani d . 1 1
C C2 0.3483(3) 1.4677(3) 0.79922(10) 0.0654(7) Uani d . 1 1
H H2 0.4128 1.5106 0.8254 0.078 Uiso calc R 1 1
C C3 0.2364(4) 1.5551(4) 0.76972(13) 0.0805(9) Uani d . 1 1
H H3 0.2289 1.6559 0.7770 0.097 Uiso calc R 1 1
C C4 0.1355(4) 1.4960(5) 0.72958(14) 0.0883(10) Uani d . 1 1
H H4 0.0631 1.5566 0.7107 0.106 Uiso calc R 1 1
C C5 0.1463(4) 1.3478(4) 0.71906(13) 0.0938(11) Uani d . 1 1
H H5 0.0806 1.3053 0.6930 0.113 Uiso calc R 1 1
C C6 0.2598(4) 1.2596(3) 0.74862(11) 0.0808(9) Uani d . 1 1
H H6 0.2677 1.1590 0.7411 0.097 Uiso calc R 1 1
C C7 0.6385(3) 1.2784(3) 0.83323(9) 0.0520(6) Uani d . 1 1
C C8 0.7061(3) 1.3620(3) 0.80040(11) 0.0685(8) Uani d . 1 1
H H8 0.6519 1.3862 0.7697 0.082 Uiso calc R 1 1
C C9 0.8628(4) 1.4119(3) 0.81420(15) 0.0855(10) Uani d . 1 1
H H9 0.9097 1.4701 0.7915 0.103 Uiso calc R 1 1
C C10 0.9527(4) 1.3801(3) 0.85959(15) 0.0848(10) Uani d . 1 1
H H10 1.0551 1.4169 0.8667 0.102 Uiso calc R 1 1
C C11 0.8878(4) 1.2964(3) 0.89204(12) 0.0769(8) Uani d . 1 1
H H11 0.9441 1.2712 0.9224 0.092 Uiso calc R 1 1
C C12 0.7319(3) 1.2467(3) 0.87945(10) 0.0638(7) Uani d . 1 1
H H12 0.6861 1.1894 0.9026 0.077 Uiso calc R 1 1
C C13 0.4293(3) 1.0942(3) 0.83959(9) 0.0550(7) Uani d . 1 1
C C14 0.2812(3) 1.0854(3) 0.85408(10) 0.0634(7) Uani d . 1 1
H H14 0.2101 1.1638 0.8479 0.076 Uiso calc R 1 1
C C15 0.2386(4) 0.9612(3) 0.87764(11) 0.0701(8) Uani d . 1 1
H H15 0.1375 0.9567 0.8877 0.084 Uiso calc R 1 1
C C16 0.3393(3) 0.8402(3) 0.88742(10) 0.0664(7) Uani d U 1 1
C C17 0.4834(3) 0.8447(3) 0.87023(11) 0.0679(7) Uani d U 1 1
H H17 0.5512 0.7634 0.8746 0.081 Uiso calc R 1 1
C C18 0.5286(3) 0.9702(3) 0.84636(11) 0.0667(7) Uani d . 1 1
H H18 0.6272 0.9725 0.8345 0.080 Uiso calc R 1 1
C C19 0.2936(4) 0.7155(3) 0.91720(11) 0.0761(8) Uani d U 1 1
H H19 0.1950 0.7239 0.9288 0.091 Uiso calc R 1 1
C C20 0.3702(4) 0.5964(3) 0.92954(11) 0.0729(8) Uani d U 1 1
H H20 0.4687 0.5873 0.9180 0.088 Uiso calc R 1 1
C C21 0.3225(3) 0.4725(3) 0.95959(10) 0.0640(7) Uani d U 1 1
C C22 0.2273(3) 0.4916(3) 0.99516(12) 0.0730(8) Uani d . 1 1
H H22 0.1908 0.5861 1.0021 0.088 Uiso calc R 1 1
C C23 0.1839(3) 0.3702(4) 1.02138(12) 0.0793(9) Uani d . 1 1
H H23 0.1189 0.3830 1.0465 0.095 Uiso calc R 1 1
C C24 0.2349(3) 0.2320(3) 1.01095(11) 0.0691(8) Uani d . 1 1
C C25 0.3328(4) 0.2112(3) 0.97748(11) 0.0768(9) Uani d . 1 1
H H25 0.3709 0.1169 0.9711 0.092 Uiso calc R 1 1
C C26 0.3760(4) 0.3325(3) 0.95259(11) 0.0752(8) Uani d . 1 1
H H26 0.4469 0.3190 0.9292 0.090 Uiso calc R 1 1

loop_
_atom_site_aniso_label
_atom_site_aniso_U_11
_atom_site_aniso_U_22
_atom_site_aniso_U_33
_atom_site_aniso_U_12
_atom_site_aniso_U_13
_atom_site_aniso_U_23
O1 0.102(2) 0.178(3) 0.165(3) -0.0168(19) 0.041(2) 0.086(2)
O2 0.225(4) 0.0826(19) 0.114(2) -0.039(2) -0.005(2) 0.0338(17)
N1 0.0531(13) 0.0507(13) 0.0774(15) -0.0088(10) 0.0022(11) 0.0142(11)
N2 0.093(2) 0.103(3) 0.093(2) -0.029(2) -0.0151(18) 0.038(2)
C1 0.0514(15) 0.0541(16) 0.0602(15) -0.0067(12) 0.0048(12) 0.0089(12)
C2 0.0701(18) 0.0632(19) 0.0639(17) 0.0010(14) 0.0119(14) 0.0016(14)
C3 0.077(2) 0.076(2) 0.093(2) 0.0177(17) 0.0258(19) 0.0167(18)
C4 0.0605(19) 0.107(3) 0.098(3) 0.0091(18) 0.0143(18) 0.046(2)
C5 0.079(2) 0.110(3) 0.086(2) -0.025(2) -0.0210(18) 0.025(2)
C6 0.089(2) 0.0646(19) 0.084(2) -0.0166(16) -0.0122(18) 0.0074(16)
C7 0.0505(14) 0.0440(14) 0.0622(15) -0.0018(11) 0.0101(12) 0.0037(12)
C8 0.0616(17) 0.0667(18) 0.0794(19) 0.0054(14) 0.0177(15) 0.0196(15)
C9 0.0581(18) 0.072(2) 0.131(3) -0.0009(15) 0.031(2) 0.0299(19)
C10 0.0476(17) 0.069(2) 0.136(3) -0.0007(15) 0.0042(19) 0.010(2)
C11 0.0645(19) 0.076(2) 0.086(2) -0.0012(16) -0.0068(16) 0.0027(17)
C12 0.0594(16) 0.0646(17) 0.0673(17) -0.0032(13) 0.0075(13) 0.0034(13)
C13 0.0568(16) 0.0473(15) 0.0599(15) -0.0101(12) 0.0029(12) 0.0041(11)
C14 0.0604(17) 0.0576(17) 0.0724(18) -0.0102(13) 0.0086(14) 0.0010(13)
C15 0.0655(18) 0.0692(19) 0.0760(19) -0.0166(15) 0.0093(15) 0.0024(15)
C16 0.0727(16) 0.0654(16) 0.0598(16) -0.0262(15) 0.0022(13) 0.0002(12)
C17 0.0739(17) 0.0495(16) 0.0790(19) -0.0023(13) 0.0024(14) 0.0040(13)
C18 0.0679(18) 0.0557(17) 0.0778(18) -0.0030(14) 0.0136(14) 0.0061(14)
C19 0.078(2) 0.0675(16) 0.080(2) -0.0169(13) -0.0011(15) 0.0085(14)
C20 0.081(2) 0.0664(16) 0.0682(18) -0.0164(13) -0.0052(15) 0.0025(13)
C21 0.0659(17) 0.0672(17) 0.0566(16) -0.0140(14) -0.0033(14) 0.0054(12)
C22 0.0665(18) 0.0613(18) 0.089(2) 0.0021(14) -0.0002(16) 0.0082(16)
C23 0.0585(18) 0.094(3) 0.085(2) -0.0007(17) 0.0104(16) 0.0212(19)
C24 0.0645(18) 0.072(2) 0.0670(18) -0.0163(16) -0.0075(15) 0.0249(15)
C25 0.103(2) 0.0576(18) 0.0674(18) -0.0071(16) -0.0012(18) 0.0044(15)
C26 0.095(2) 0.068(2) 0.0633(17) -0.0131(17) 0.0124(16) -0.0006(15)

loop_
_atom_type_symbol
_atom_type_description
_atom_type_scat_dispersion_real
_atom_type_scat_dispersion_imag
_atom_type_scat_source
C C 0.0033 0.0016 'International Tables Vol C Tables 4.2.6.8 and 6.1.1.4'
H H 0.0000 0.0000 'International Tables Vol C Tables 4.2.6.8 and 6.1.1.4'
N N 0.0061 0.0033 'International Tables Vol C Tables 4.2.6.8 and 6.1.1.4'
O O 0.0106 0.0060 'International Tables Vol C Tables 4.2.6.8 and 6.1.1.4'

loop_
_geom_angle_atom_site_label_1
_geom_angle_atom_site_label_2
_geom_angle_atom_site_label_3
_geom_angle
C13 N1 C7 119.0(2)
C13 N1 C1 119.2(2)
C7 N1 C1 121.44(19)
O1 N2 O2 124.3(4)
O1 N2 C24 116.1(4)
O2 N2 C24 119.6(4)
C2 C1 C6 117.5(3)
C2 C1 N1 120.0(2)
C6 C1 N1 122.5(2)
C1 C2 C3 119.7(3)
C1 C2 H2 120.1
C3 C2 H2 120.1
C2 C3 C4 122.6(3)
C2 C3 H3 118.7
C4 C3 H3 118.7
C5 C4 C3 118.6(3)
C5 C4 H4 120.7
C3 C4 H4 120.7
C4 C5 C6 118.8(3)
C4 C5 H5 120.6
C6 C5 H5 120.6
C1 C6 C5 122.7(3)
C1 C6 H6 118.6
C5 C6 H6 118.6
C8 C7 C12 117.0(2)
C8 C7 N1 118.0(2)
C12 C7 N1 125.0(2)
C7 C8 C9 117.6(3)
C7 C8 H8 121.2
C9 C8 H8 121.2
C10 C9 C8 124.7(3)
C10 C9 H9 117.6
C8 C9 H9 117.6
C11 C10 C9 118.2(3)
C11 C10 H10 120.9
C9 C10 H10 120.9
C10 C11 C12 118.2(3)
C10 C11 H11 120.9
C12 C11 H11 120.9
C11 C12 C7 124.3(3)
C11 C12 H12 117.9
C7 C12 H12 117.9
C14 C13 N1 119.2(2)
C14 C13 C18 118.6(2)
N1 C13 C18 122.2(2)
C15 C14 C13 119.2(3)
C15 C14 H14 120.4
C13 C14 H14 120.4
C14 C15 C16 122.9(3)
C14 C15 H15 118.6
C16 C15 H15 118.6
C17 C16 C15 118.0(3)
C17 C16 C19 121.3(3)
C15 C16 C19 120.6(3)
C16 C17 C18 119.7(3)
C16 C17 H17 120.1
C18 C17 H17 120.1
C17 C18 C13 121.3(3)
C17 C18 H18 119.4
C13 C18 H18 119.4
C20 C19 C16 129.0(3)
C20 C19 H19 115.5
C16 C19 H19 115.5
C19 C20 C21 128.2(3)
C19 C20 H20 115.9
C21 C20 H20 115.9
C22 C21 C26 117.3(3)
C22 C21 C20 122.1(3)
C26 C21 C20 120.6(3)
C21 C22 C23 119.4(3)
C21 C22 H22 120.3
C23 C22 H22 120.3
C24 C23 C22 120.6(3)
C24 C23 H23 119.7
C22 C23 H23 119.7
C25 C24 C23 121.2(3)
C25 C24 N2 117.1(3)
C23 C24 N2 121.8(3)
C24 C25 C26 117.3(3)
C24 C25 H25 121.4
C26 C25 H25 121.4
C25 C26 C21 124.2(3)
C25 C26 H26 117.9
C21 C26 H26 117.9

loop_
_geom_bond_atom_site_label_1
_geom_bond_atom_site_label_2
_geom_bond_distance
O1 N2 1.168(4)
O2 N2 1.207(4)
N1 C13 1.395(3)
N1 C7 1.445(3)
N1 C1 1.465(3)
N2 C24 1.454(4)
C1 C2 1.373(4)
C1 C6 1.420(4)
C2 C3 1.409(4)
C2 H2 0.9300
C3 C4 1.410(5)
C3 H3 0.9300
C4 C5 1.367(5)
C4 H4 0.9300
C5 C6 1.422(4)
C5 H5 0.9300
C6 H6 0.9300
C7 C8 1.342(3)
C7 C12 1.433(4)
C8 C9 1.413(4)
C8 H8 0.9300
C9 C10 1.401(5)
C9 H9 0.9300
C10 C11 1.323(4)
C10 H10 0.9300
C11 C12 1.402(4)
C11 H11 0.9300
C12 H12 0.9300
C13 C14 1.361(4)
C13 C18 1.397(4)
C14 C15 1.355(4)
C14 H14 0.9300
C15 C16 1.390(4)
C15 H15 0.9300
C16 C17 1.358(4)
C16 C19 1.458(4)
C17 C18 1.375(4)
C17 H17 0.9300
C18 H18 0.9300
C19 C20 1.276(4)
C19 H19 0.9300
C20 C21 1.463(4)
C20 H20 0.9300
C21 C22 1.337(4)
C21 C26 1.358(4)
C22 C23 1.374(4)
C22 H22 0.9300
C23 C24 1.356(4)
C23 H23 0.9300
C24 C25 1.310(4)
C25 C26 1.354(4)
C25 H25 0.9300
C26 H26 0.9300

loop_
_geom_hbond_atom_site_label_D
_geom_hbond_atom_site_label_H
_geom_hbond_atom_site_label_A
_geom_hbond_site_symmetry_A
_geom_hbond_distance_DH
_geom_hbond_distance_HA
_geom_hbond_distance_DA
_geom_hbond_angle_DHA
C15 H15 O1 3_567 0.93 2.58 3.481(4) 162.1
C12 H12 O2 3_667 0.93 2.56 3.308(4) 138.1

loop_
_geom_torsion_atom_site_label_1
_geom_torsion_atom_site_label_2
_geom_torsion_atom_site_label_3
_geom_torsion_atom_site_label_4
_geom_torsion
C13 N1 C1 C2 129.1(3)
C7 N1 C1 C2 -44.5(3)
C13 N1 C1 C6 -51.1(3)
C7 N1 C1 C6 135.3(3)
C6 C1 C2 C3 0.0(4)
N1 C1 C2 C3 179.7(2)
C1 C2 C3 C4 0.1(4)
C2 C3 C4 C5 0.3(5)
C3 C4 C5 C6 -0.6(5)
C2 C1 C6 C5 -0.4(4)
N1 C1 C6 C5 179.9(3)
C4 C5 C6 C1 0.7(5)
C13 N1 C7 C8 151.6(2)
C1 N1 C7 C8 -34.8(3)
C13 N1 C7 C12 -28.3(4)
C1 N1 C7 C12 145.3(2)
C12 C7 C8 C9 -0.2(4)
N1 C7 C8 C9 179.9(2)
C7 C8 C9 C10 0.2(5)
C8 C9 C10 C11 0.6(5)
C9 C10 C11 C12 -1.2(5)
C10 C11 C12 C7 1.1(4)
C8 C7 C12 C11 -0.4(4)
N1 C7 C12 C11 179.5(2)
C7 N1 C13 C14 139.6(3)
C1 N1 C13 C14 -34.2(3)
C7 N1 C13 C18 -39.1(4)
C1 N1 C13 C18 147.1(3)
N1 C13 C14 C15 -174.2(2)
C18 C13 C14 C15 4.5(4)
C13 C14 C15 C16 -0.7(4)
C14 C15 C16 C17 -3.4(4)
C14 C15 C16 C19 173.8(3)
C15 C16 C17 C18 3.5(4)
C19 C16 C17 C18 -173.8(3)
C16 C17 C18 C13 0.4(4)
C14 C13 C18 C17 -4.5(4)
N1 C13 C18 C17 174.2(2)
C17 C16 C19 C20 -3.1(5)
C15 C16 C19 C20 179.7(3)
C16 C19 C20 C21 179.8(3)
C19 C20 C21 C22 -29.6(5)
C19 C20 C21 C26 151.3(3)
C26 C21 C22 C23 -2.3(4)
C20 C21 C22 C23 178.6(3)
C21 C22 C23 C24 -0.9(4)
C22 C23 C24 C25 3.4(5)
C22 C23 C24 N2 -175.9(3)
O1 N2 C24 C25 176.1(3)
O2 N2 C24 C25 -3.6(5)
O1 N2 C24 C23 -4.6(5)
O2 N2 C24 C23 175.7(3)
C23 C24 C25 C26 -2.3(5)
N2 C24 C25 C26 177.0(3)
C24 C25 C26 C21 -1.2(5)
C22 C21 C26 C25 3.5(4)
C20 C21 C26 C25 -177.4(3)
